data_1544527
loop_
_publ_author_name
'Chitanda, Jackson Mulenga'
'Zhu, Jianfeng'
'Mausberg, Philip'
'Burnett, Peta-Gaye Gillian'
'Reaney, Martin J. T.'

_publ_section_title
;
 [1--9-N\aC]-Linusorb B3 (cyclolinopeptide A) acetonitrile disolvate
;
_journal_issue 11
_journal_name_full IUCrData
_journal_page_first x161706
_journal_paper_doi 10.1107/S2414314616017065
_journal_volume 1
_journal_year 2016
_chemical_formula_iupac 'C57 H85 N9 O9, 2C2 H3 N'
_chemical_formula_moiety 'C57 H85 N9 O9, 2(C2 H3 N)'
_chemical_formula_sum 'C61 H91 N11 O9'
_chemical_formula_weight 1122.44
_chemical_name_common
;
Cyclolinopeptide acetonitrile disolvate
;
_chemical_name_systematic
'Cyclo-(prolyl-prolyl-phenylalanyl-phenylalanyl-leucyl-isoleucyl-isoleucylleucyl-valyl) acetonitrile disolvate'
_space_group_crystal_system orthorhombic
_space_group_IT_number 19
_space_group_name_Hall 'P 2ac 2ab'
_space_group_name_H-M_alt 'P 21 21 21'
_symmetry_space_group_name_Hall 'P 2ac 2ab'
_symmetry_space_group_name_H-M 'P 21 21 21'
_atom_sites_solution_hydrogens geom
_atom_sites_solution_primary direct
_atom_sites_solution_secondary difmap
_audit_creation_method <i>SHELXL2014</i>/7
_cell_angle_alpha 90
_cell_angle_beta 90
_cell_angle_gamma 90
_cell_formula_units_Z 4
_cell_length_a 9.6524(6)
_cell_length_b 22.6947(13)
_cell_length_c 29.0945(17)
_cell_measurement_reflns_used 9122
_cell_measurement_temperature 100(2)
_cell_measurement_theta_max 68.31
_cell_measurement_theta_min 2.47
_cell_volume 6373.4(7)
_computing_cell_refinement
;
SAINT (Bruker, 2012)
;
_computing_data_collection
;
APEX2 (Bruker, 2012)
;
_computing_data_reduction
;
SAINT (Bruker, 2012)
;
_computing_molecular_graphics
;
SHELXTL (Sheldrick 2008)
;
_computing_publication_material
;
SHELXTL (Sheldrick 2008)
;
_computing_structure_refinement
;
SHELXL2014 (Sheldrick, 2015)
;
_computing_structure_solution
;
SHELXS97 (Sheldrick 2008)
;
_diffrn_ambient_temperature 100(2)
_diffrn_measured_fraction_theta_full 0.981
_diffrn_measured_fraction_theta_max 0.977
_diffrn_measurement_device_type 'Bruker APEXII CCD'
_diffrn_measurement_method '\f and \w scans'
_diffrn_radiation_type CuK\a
_diffrn_radiation_wavelength 1.54178
_diffrn_reflns_av_R_equivalents 0.0863
_diffrn_reflns_limit_h_max 6
_diffrn_reflns_limit_h_min -11
_diffrn_reflns_limit_k_max 27
_diffrn_reflns_limit_k_min -26
_diffrn_reflns_limit_l_max 34
_diffrn_reflns_limit_l_min -33
_diffrn_reflns_number 47444
_diffrn_reflns_theta_full 67.679
_diffrn_reflns_theta_max 68.350
_diffrn_reflns_theta_min 2.469
_exptl_absorpt_coefficient_mu 0.639
_exptl_absorpt_correction_T_max 0.7531
_exptl_absorpt_correction_T_min 0.5873
_exptl_absorpt_correction_type multi-scan
_exptl_absorpt_process_details
;
(SADABS; Bruker, 2012)
;
_exptl_crystal_colour colourless
_exptl_crystal_density_diffrn 1.170
_exptl_crystal_description rod
_exptl_crystal_F_000 2424
_exptl_crystal_size_max 0.550
_exptl_crystal_size_mid 0.060
_exptl_crystal_size_min 0.060
_refine_diff_density_max 0.288
_refine_diff_density_min -0.305
_refine_ls_abs_structure_details
;
Flack <i>x</i> determined using 3356 quotients [(I+)-(I-)]/[(I+)+(I-)]
(Parsons <i>et al.</i>,  2013)
;
_refine_ls_abs_structure_Flack -0.16(11)
_refine_ls_extinction_method none
_refine_ls_goodness_of_fit_ref 1.048
_refine_ls_hydrogen_treatment constr
_refine_ls_matrix_type full
_refine_ls_number_parameters 742
_refine_ls_number_reflns 11348
_refine_ls_number_restraints 0
_refine_ls_restrained_S_all 1.048
_refine_ls_R_factor_all 0.0811
_refine_ls_R_factor_gt 0.0595
_refine_ls_shift/su_max 0.000
_refine_ls_shift/su_mean 0.000
_refine_ls_structure_factor_coef Fsqd
_refine_ls_weighting_details 'w=1/[\s^2^(Fo^2^)+(0.0949P)^2^+1.8264P] where P=(Fo^2^+2Fc^2^)/3'
_refine_ls_weighting_scheme calc
_refine_ls_wR_factor_gt 0.1537
_refine_ls_wR_factor_ref 0.1661
_reflns_number_gt 9085
_reflns_number_total 11348
_reflns_threshold_expression 'I > 2\s(I)'
_cod_data_source_file su4085sup1.cif
_cod_data_source_block I
_cod_database_code 1544527
_shelx_space_group_comment
;
The symmetry employed for this shelxl refinement is uniquely defined
by the following loop, which should always be used as a source of
symmetry information in preference to the above space-group names.
They are only intended as comments.
;
_shelx_estimated_absorpt_t_min 0.720
_shelx_estimated_absorpt_t_max 0.963

loop_
_space_group_symop_operation_xyz
'x, y, z'
'-x+1/2, -y, z+1/2'
'-x, y+1/2, -z+1/2'
'x+1/2, -y+1/2, -z'

loop_
_atom_site_type_symbol
_atom_site_label
_atom_site_fract_x
_atom_site_fract_y
_atom_site_fract_z
_atom_site_U_iso_or_equiv
_atom_site_adp_type
_atom_site_calc_flag
_atom_site_occupancy
O O1 0.9530(4) 0.69914(15) 0.15822(12) 0.0353(8) Uani d 1
O O2 0.4072(4) 0.75979(15) 0.21331(12) 0.0371(8) Uani d 1
O O3 0.2530(4) 0.58487(16) 0.22979(12) 0.0350(8) Uani d 1
O O4 0.6377(3) 0.55765(14) 0.34502(10) 0.0259(7) Uani d 1
O O5 0.5884(3) 0.64306(13) 0.45172(11) 0.0270(7) Uani d 1
O O6 0.5764(4) 0.51419(15) 0.52030(11) 0.0321(8) Uani d 1
O O7 1.0051(3) 0.50867(14) 0.42400(11) 0.0297(8) Uani d 1
O O8 1.1564(4) 0.61766(15) 0.36511(11) 0.0311(8) Uani d 1
O O9 0.7741(4) 0.60902(15) 0.24898(12) 0.0329(8) Uani d 1
N N1 0.9425(4) 0.67747(17) 0.25304(14) 0.0278(9) Uani d 1
N N2 0.7444(4) 0.74399(17) 0.15876(14) 0.0290(9) Uani d 1
N N3 0.5053(4) 0.68133(16) 0.17730(13) 0.0254(9) Uani d 1
H H3 0.5819 0.6658 0.1662 0.031 Uiso calc 1
N N4 0.4845(4) 0.59019(15) 0.24245(13) 0.0250(9) Uani d 1
H H4N 0.5634 0.6067 0.2345 0.030 Uiso calc 1
N N5 0.4659(4) 0.62382(16) 0.33677(13) 0.0241(8) Uani d 1
H H5 0.3893 0.6330 0.3220 0.029 Uiso calc 1
N N6 0.4176(4) 0.58452(16) 0.42480(12) 0.0229(8) Uani d 1
H H6 0.3603 0.5773 0.4019 0.028 Uiso calc 1
N N7 0.6405(4) 0.51027(16) 0.44540(13) 0.0235(8) Uani d 1
H H7 0.6144 0.5162 0.4168 0.028 Uiso calc 1
N N8 0.8594(4) 0.58549(16) 0.43117(12) 0.0231(8) Uani d 1
H H8 0.7744 0.5970 0.4374 0.028 Uiso calc 1
N N9 0.9410(4) 0.59572(17) 0.33834(13) 0.0263(9) Uani d 1
H H9N 0.8529 0.5930 0.3459 0.032 Uiso calc 1
C C1 1.0742(6) 0.7023(2) 0.26951(19) 0.0346(12) Uani d 1
H H1A 1.1540 0.6792 0.2579 0.042 Uiso calc 1
H H1B 1.0773 0.7030 0.3035 0.042 Uiso calc 1
C C2 1.0744(6) 0.7641(2) 0.24993(19) 0.0371(12) Uani d 1
H H2A 1.1268 0.7915 0.2699 0.044 Uiso calc 1
H H2B 1.1148 0.7648 0.2187 0.044 Uiso calc 1
C C3 0.9219(6) 0.7797(2) 0.24890(18) 0.0329(11) Uani d 1
H H3A 0.9037 0.8125 0.2273 0.039 Uiso calc 1
H H3B 0.8882 0.7908 0.2799 0.039 Uiso calc 1
C C4 0.8534(5) 0.7222(2) 0.23222(17) 0.0287(11) Uani d 1
H H4 0.7565 0.7189 0.2441 0.034 Uiso calc 1
C C5 0.8555(5) 0.71933(19) 0.17980(17) 0.0280(11) Uani d 1
C C6 0.7463(6) 0.7547(2) 0.10845(16) 0.0342(12) Uani d 1
H H6A 0.7449 0.7170 0.0913 0.041 Uiso calc 1
H H6B 0.8296 0.7773 0.0994 0.041 Uiso calc 1
C C7 0.6159(6) 0.7898(2) 0.09956(18) 0.0382(13) Uani d 1
H H7A 0.5371 0.7635 0.0922 0.046 Uiso calc 1
H H7B 0.6294 0.8179 0.0739 0.046 Uiso calc 1
C C8 0.5911(6) 0.8225(2) 0.14493(17) 0.0337(12) Uani d 1
H H8A 0.4931 0.8348 0.1480 0.040 Uiso calc 1
H H8B 0.6514 0.8576 0.1475 0.040 Uiso calc 1
C C9 0.6295(5) 0.7757(2) 0.18099(16) 0.0277(11) Uani d 1
H H9 0.6636 0.7955 0.2095 0.033 Uiso calc 1
C C10 0.5051(5) 0.7374(2) 0.19241(16) 0.0272(11) Uani d 1
C C11 0.3796(5) 0.6465(2) 0.17925(16) 0.0268(10) Uani d 1
H H11 0.2998 0.6746 0.1808 0.032 Uiso calc 1
C C12 0.3674(5) 0.6048(2) 0.22016(16) 0.0270(11) Uani d 1
C C13 0.3627(5) 0.6099(2) 0.13493(16) 0.0261(10) Uani d 1
H H13A 0.4444 0.5840 0.1312 0.031 Uiso calc 1
H H13B 0.2798 0.5845 0.1379 0.031 Uiso calc 1
C C14 0.3478(5) 0.6482(2) 0.09237(15) 0.0265(10) Uani d 1
C C15 0.4476(6) 0.6463(2) 0.05815(16) 0.0313(11) Uani d 1
H H15 0.5263 0.6216 0.0616 0.038 Uiso calc 1
C C16 0.4331(7) 0.6806(2) 0.01861(18) 0.0403(14) Uani d 1
H H16 0.5010 0.6787 -0.0050 0.048 Uiso calc 1
C C17 0.3207(7) 0.7169(2) 0.01388(19) 0.0430(15) Uani d 1
H H17 0.3121 0.7412 -0.0126 0.052 Uiso calc 1
C C18 0.2198(7) 0.7183(2) 0.04750(19) 0.0423(14) Uani d 1
H H18 0.1401 0.7423 0.0436 0.051 Uiso calc 1
C C19 0.2348(6) 0.6847(2) 0.08716(17) 0.0325(12) Uani d 1
H H19 0.1668 0.6868 0.1107 0.039 Uiso calc 1
C C20 0.4821(5) 0.54731(19) 0.27970(15) 0.0236(10) Uani d 1
H H20 0.3830 0.5368 0.2854 0.028 Uiso calc 1
C C21 0.5373(5) 0.57641(19) 0.32338(15) 0.0221(10) Uani d 1
C C22 0.5582(5) 0.4906(2) 0.26685(16) 0.0287(11) Uani d 1
H H22A 0.6562 0.4996 0.2597 0.034 Uiso calc 1
H H22B 0.5562 0.4628 0.2931 0.034 Uiso calc 1
C C23 0.4892(6) 0.46284(19) 0.22550(17) 0.0294(11) Uani d 1
C C24 0.5391(6) 0.4724(2) 0.18170(17) 0.0348(12) Uani d 1
H H24 0.6233 0.4934 0.1775 0.042 Uiso calc 1
C C25 0.4671(7) 0.4515(2) 0.14341(18) 0.0450(15) Uani d 1
H H25 0.5032 0.4578 0.1134 0.054 Uiso calc 1
C C26 0.3453(7) 0.4220(2) 0.1488(2) 0.0457(15) Uani d 1
H H26 0.2955 0.4090 0.1226 0.055 Uiso calc 1
C C27 0.2942(6) 0.4111(2) 0.1919(2) 0.0421(14) Uani d 1
H H27 0.2107 0.3894 0.1956 0.050 Uiso calc 1
C C28 0.3660(6) 0.4320(2) 0.23042(19) 0.0356(12) Uani d 1
H H28 0.3298 0.4251 0.2603 0.043 Uiso calc 1
C C29 0.5101(5) 0.66102(19) 0.37490(15) 0.0239(10) Uani d 1
H H29 0.6081 0.6730 0.3689 0.029 Uiso calc 1
C C30 0.5073(5) 0.62878(19) 0.42061(15) 0.0232(10) Uani d 1
C C31 0.4234(5) 0.7166(2) 0.37657(16) 0.0266(10) Uani d 1
H H31A 0.4553 0.7409 0.4027 0.032 Uiso calc 1
H H31B 0.3260 0.7054 0.3826 0.032 Uiso calc 1
C C32 0.4282(5) 0.7545(2) 0.33260(16) 0.0282(11) Uani d 1
H H32 0.3818 0.7319 0.3074 0.034 Uiso calc 1
C C33 0.5744(6) 0.7671(2) 0.31781(19) 0.0409(13) Uani d 1
H H33A 0.5734 0.7940 0.2915 0.061 Uiso calc 1
H H33B 0.6199 0.7302 0.3090 0.061 Uiso calc 1
H H33C 0.6252 0.7852 0.3433 0.061 Uiso calc 1
C C34 0.3463(6) 0.8111(2) 0.3403(2) 0.0401(13) Uani d 1
H H34A 0.3896 0.8340 0.3650 0.060 Uiso calc 1
H H34B 0.2509 0.8013 0.3490 0.060 Uiso calc 1
H H34C 0.3457 0.8344 0.3120 0.060 Uiso calc 1
C C35 0.4103(5) 0.54745(19) 0.46583(15) 0.0232(10) Uani d 1
H H35 0.3765 0.5726 0.4917 0.028 Uiso calc 1
C C36 0.5510(5) 0.52287(19) 0.47959(16) 0.0251(10) Uani d 1
C C37 0.3024(5) 0.4991(2) 0.45781(16) 0.0249(10) Uani d 1
H H37 0.2137 0.5196 0.4501 0.030 Uiso calc 1
C C38 0.2740(6) 0.4624(2) 0.50061(17) 0.0327(11) Uani d 1
H H38A 0.2051 0.4316 0.4929 0.039 Uiso calc 1
H H38B 0.3607 0.4423 0.5099 0.039 Uiso calc 1
C C39 0.2204(7) 0.4982(2) 0.5410(2) 0.0447(15) Uani d 1
H H39A 0.2927 0.5253 0.5515 0.067 Uiso calc 1
H H39B 0.1952 0.4715 0.5662 0.067 Uiso calc 1
H H39C 0.1387 0.5207 0.5315 0.067 Uiso calc 1
C C40 0.3364(6) 0.4590(2) 0.41696(17) 0.0317(11) Uani d 1
H H40A 0.4194 0.4358 0.4239 0.048 Uiso calc 1
H H40B 0.3531 0.4831 0.3896 0.048 Uiso calc 1
H H40C 0.2583 0.4323 0.4113 0.048 Uiso calc 1
C C41 0.7780(5) 0.4874(2) 0.45410(17) 0.0255(10) Uani d 1
H H41 0.7903 0.4870 0.4882 0.031 Uiso calc 1
C C42 0.8912(5) 0.5279(2) 0.43471(16) 0.0249(10) Uani d 1
C C43 0.7972(5) 0.4237(2) 0.43773(18) 0.0321(11) Uani d 1
H H43 0.8966 0.4128 0.4424 0.039 Uiso calc 1
C C44 0.7639(6) 0.4165(2) 0.38658(19) 0.0361(12) Uani d 1
H H44A 0.6622 0.4185 0.3825 0.043 Uiso calc 1
H H44B 0.8051 0.4499 0.3695 0.043 Uiso calc 1
C C45 0.8158(7) 0.3598(3) 0.3658(2) 0.0533(16) Uani d 1
H H45A 0.9169 0.3582 0.3684 0.080 Uiso calc 1
H H45B 0.7892 0.3581 0.3333 0.080 Uiso calc 1
H H45C 0.7749 0.3263 0.3822 0.080 Uiso calc 1
C C46 0.7089(6) 0.3826(2) 0.4677(2) 0.0411(13) Uani d 1
H H46A 0.6113 0.3940 0.4653 0.062 Uiso calc 1
H H46B 0.7391 0.3857 0.4998 0.062 Uiso calc 1
H H46C 0.7201 0.3419 0.4571 0.062 Uiso calc 1
C C47 0.9618(5) 0.62935(19) 0.41727(16) 0.0252(10) Uani d 1
H H47 0.9096 0.6667 0.4114 0.030 Uiso calc 1
C C48 1.0320(5) 0.6122(2) 0.37119(16) 0.0258(10) Uani d 1
C C49 1.0681(5) 0.6434(2) 0.45468(16) 0.0263(10) Uani d 1
H H49A 1.1323 0.6096 0.4575 0.032 Uiso calc 1
H H49B 1.1232 0.6779 0.4448 0.032 Uiso calc 1
C C50 1.0069(5) 0.6563(2) 0.50175(17) 0.0307(11) Uani d 1
H H50 0.9595 0.6198 0.5128 0.037 Uiso calc 1
C C51 0.9008(6) 0.7058(3) 0.5012(2) 0.0436(14) Uani d 1
H H51A 0.9432 0.7415 0.4884 0.065 Uiso calc 1
H H51B 0.8691 0.7136 0.5326 0.065 Uiso calc 1
H H51C 0.8216 0.6942 0.4821 0.065 Uiso calc 1
C C52 1.1236(6) 0.6707(2) 0.53541(18) 0.0351(12) Uani d 1
H H52A 1.1963 0.6407 0.5330 0.053 Uiso calc 1
H H52B 1.0869 0.6712 0.5668 0.053 Uiso calc 1
H H52C 1.1625 0.7095 0.5280 0.053 Uiso calc 1
C C53 0.9795(5) 0.5821(2) 0.29114(16) 0.0285(11) Uani d 1
H H53 1.0796 0.5917 0.2865 0.034 Uiso calc 1
C C54 0.8905(5) 0.6238(2) 0.26157(16) 0.0273(11) Uani d 1
C C55 0.9558(5) 0.5164(2) 0.28067(17) 0.0303(11) Uani d 1
H H55 0.8601 0.5058 0.2909 0.036 Uiso calc 1
C C56 1.0589(6) 0.4799(2) 0.30845(18) 0.0357(12) Uani d 1
H H56A 1.0401 0.4379 0.3037 0.054 Uiso calc 1
H H56B 1.0494 0.4895 0.3412 0.054 Uiso calc 1
H H56C 1.1533 0.4890 0.2983 0.054 Uiso calc 1
C C57 0.9683(6) 0.5025(2) 0.22992(18) 0.0388(13) Uani d 1
H H57A 0.8995 0.5253 0.2127 0.058 Uiso calc 1
H H57B 0.9520 0.4603 0.2250 0.058 Uiso calc 1
H H57C 1.0614 0.5128 0.2192 0.058 Uiso calc 1
C C1S 0.8290(6) 0.5854(2) 0.12039(18) 0.0355(12) Uani d 1
C C2S 0.9706(6) 0.5686(3) 0.1108(2) 0.0489(15) Uani d 1
H H2S1 0.9714 0.5339 0.0908 0.073 Uiso calc 1
H H2S2 1.0179 0.5593 0.1397 0.073 Uiso calc 1
H H2S3 1.0183 0.6013 0.0955 0.073 Uiso calc 1
C C3S 0.4920(9) 0.6854(3) 0.5991(3) 0.068(2) Uani d 1
C C4S 0.5619(11) 0.6418(4) 0.5704(3) 0.088(3) Uani d 1
H H4S1 0.5633 0.6555 0.5385 0.131 Uiso calc 1
H H4S2 0.5121 0.6042 0.5722 0.131 Uiso calc 1
H H4S3 0.6571 0.6364 0.5813 0.131 Uiso calc 1
N N1S 0.7185(5) 0.5986(2) 0.12775(17) 0.0437(12) Uani d 1
N N2S 0.4386(8) 0.7210(3) 0.6218(2) 0.086(2) Uani d 1

loop_
_atom_site_aniso_label
_atom_site_aniso_U_11
_atom_site_aniso_U_22
_atom_site_aniso_U_33
_atom_site_aniso_U_12
_atom_site_aniso_U_13
_atom_site_aniso_U_23
O1 0.034(2) 0.0395(19) 0.032(2) 0.0004(16) 0.0068(16) -0.0039(15)
O2 0.041(2) 0.0338(18) 0.036(2) 0.0014(16) 0.0054(16) -0.0083(16)
O3 0.024(2) 0.048(2) 0.033(2) -0.0012(16) 0.0033(15) 0.0133(16)
O4 0.0266(18) 0.0322(16) 0.0188(17) 0.0017(14) -0.0005(14) -0.0004(13)
O5 0.0324(19) 0.0253(15) 0.0234(18) -0.0024(14) -0.0041(14) -0.0028(13)
O6 0.033(2) 0.0434(19) 0.0199(19) 0.0029(16) -0.0015(14) 0.0056(14)
O7 0.0212(19) 0.0322(17) 0.036(2) 0.0024(15) -0.0032(14) -0.0001(14)
O8 0.024(2) 0.0426(19) 0.0262(18) -0.0033(15) -0.0004(14) -0.0019(15)
O9 0.029(2) 0.0381(18) 0.0311(19) -0.0088(15) -0.0047(15) 0.0056(15)
N1 0.024(2) 0.033(2) 0.027(2) -0.0026(17) -0.0006(17) -0.0008(17)
N2 0.035(2) 0.028(2) 0.025(2) 0.0025(18) 0.0012(17) 0.0008(17)
N3 0.029(2) 0.0278(19) 0.019(2) 0.0003(17) 0.0026(16) 0.0006(15)
N4 0.028(2) 0.0234(18) 0.024(2) -0.0012(16) -0.0006(16) -0.0006(15)
N5 0.026(2) 0.0272(19) 0.019(2) 0.0025(17) -0.0039(16) 0.0006(15)
N6 0.025(2) 0.0258(19) 0.0182(19) -0.0008(17) -0.0027(15) 0.0013(15)
N7 0.024(2) 0.0261(19) 0.020(2) -0.0001(17) -0.0013(16) -0.0015(15)
N8 0.020(2) 0.0252(19) 0.024(2) 0.0009(16) -0.0025(16) -0.0019(15)
N9 0.023(2) 0.033(2) 0.022(2) -0.0006(17) 0.0016(16) -0.0022(16)
C1 0.031(3) 0.035(3) 0.038(3) -0.004(2) -0.003(2) 0.000(2)
C2 0.043(3) 0.034(3) 0.034(3) -0.006(2) -0.007(2) -0.001(2)
C3 0.039(3) 0.030(2) 0.029(3) 0.000(2) -0.004(2) -0.002(2)
C4 0.028(3) 0.031(2) 0.027(3) 0.003(2) -0.001(2) 0.0010(19)
C5 0.031(3) 0.024(2) 0.030(3) -0.003(2) 0.001(2) 0.000(2)
C6 0.047(3) 0.037(3) 0.018(3) -0.003(2) 0.002(2) 0.003(2)
C7 0.053(4) 0.034(3) 0.027(3) -0.007(2) -0.005(2) 0.004(2)
C8 0.041(3) 0.027(2) 0.033(3) 0.002(2) -0.001(2) 0.007(2)
C9 0.033(3) 0.023(2) 0.026(3) 0.004(2) -0.002(2) -0.0024(19)
C10 0.034(3) 0.027(2) 0.021(2) 0.002(2) -0.001(2) 0.0018(19)
C11 0.028(3) 0.029(2) 0.023(2) -0.004(2) -0.0011(19) 0.0024(19)
C12 0.031(3) 0.028(2) 0.022(2) 0.003(2) 0.001(2) -0.0060(19)
C13 0.029(3) 0.027(2) 0.023(2) -0.002(2) -0.003(2) 0.0017(19)
C14 0.036(3) 0.023(2) 0.021(2) -0.005(2) -0.003(2) -0.0002(18)
C15 0.044(3) 0.026(2) 0.024(3) -0.005(2) 0.003(2) 0.000(2)
C16 0.060(4) 0.036(3) 0.024(3) -0.013(3) 0.004(3) -0.003(2)
C17 0.076(5) 0.028(3) 0.025(3) -0.009(3) -0.007(3) 0.005(2)
C18 0.059(4) 0.034(3) 0.034(3) 0.006(3) -0.013(3) 0.002(2)
C19 0.039(3) 0.030(3) 0.028(3) -0.001(2) -0.003(2) 0.000(2)
C20 0.028(3) 0.023(2) 0.019(2) -0.0024(19) -0.0014(19) 0.0022(17)
C21 0.024(3) 0.024(2) 0.019(2) -0.0009(19) 0.0017(19) 0.0051(18)
C22 0.034(3) 0.027(2) 0.025(3) 0.003(2) -0.006(2) -0.0001(19)
C23 0.040(3) 0.021(2) 0.027(3) 0.006(2) -0.003(2) -0.0034(18)
C24 0.052(4) 0.024(2) 0.028(3) 0.003(2) 0.002(2) -0.001(2)
C25 0.076(5) 0.036(3) 0.022(3) 0.019(3) -0.002(3) -0.002(2)
C26 0.067(4) 0.029(3) 0.042(3) 0.009(3) -0.019(3) -0.011(2)
C27 0.044(4) 0.028(3) 0.055(4) 0.004(2) -0.014(3) -0.013(2)
C28 0.043(3) 0.025(2) 0.038(3) 0.002(2) -0.001(2) -0.005(2)
C29 0.027(3) 0.025(2) 0.019(2) -0.0042(19) 0.0006(19) -0.0019(17)
C30 0.022(3) 0.026(2) 0.022(2) 0.0018(19) 0.0002(19) -0.0060(17)
C31 0.030(3) 0.026(2) 0.023(3) -0.001(2) 0.002(2) -0.0017(18)
C32 0.036(3) 0.026(2) 0.022(2) -0.002(2) -0.004(2) -0.0005(19)
C33 0.054(4) 0.037(3) 0.032(3) -0.007(3) 0.006(3) 0.006(2)
C34 0.054(4) 0.026(2) 0.040(3) 0.000(2) -0.012(3) 0.002(2)
C35 0.026(3) 0.025(2) 0.018(2) 0.001(2) 0.0031(19) 0.0001(18)
C36 0.029(3) 0.023(2) 0.023(3) -0.0001(19) -0.002(2) -0.0004(18)
C37 0.023(3) 0.025(2) 0.027(3) 0.0028(19) 0.0005(19) -0.0011(19)
C38 0.035(3) 0.030(2) 0.033(3) -0.002(2) 0.005(2) 0.006(2)
C39 0.062(4) 0.036(3) 0.037(3) -0.005(3) 0.017(3) 0.007(2)
C40 0.034(3) 0.030(2) 0.032(3) -0.001(2) -0.003(2) -0.005(2)
C41 0.023(3) 0.029(2) 0.024(3) 0.002(2) -0.0027(19) 0.0009(19)
C42 0.022(3) 0.030(2) 0.022(2) -0.003(2) -0.0058(19) -0.0002(19)
C43 0.029(3) 0.027(2) 0.041(3) 0.003(2) -0.001(2) 0.003(2)
C44 0.033(3) 0.030(2) 0.046(3) -0.005(2) 0.001(2) -0.006(2)
C45 0.057(4) 0.037(3) 0.066(4) 0.002(3) 0.004(3) -0.017(3)
C46 0.041(3) 0.028(3) 0.055(4) -0.002(2) 0.002(3) 0.005(2)
C47 0.029(3) 0.021(2) 0.027(3) 0.0000(19) 0.001(2) -0.0010(18)
C48 0.029(3) 0.026(2) 0.023(2) -0.002(2) -0.003(2) 0.0026(18)
C49 0.027(3) 0.026(2) 0.027(3) -0.003(2) 0.000(2) -0.0027(19)
C50 0.032(3) 0.033(2) 0.027(3) -0.003(2) -0.003(2) -0.002(2)
C51 0.046(4) 0.047(3) 0.037(3) 0.009(3) -0.009(3) -0.017(3)
C52 0.040(3) 0.035(3) 0.030(3) 0.001(2) -0.005(2) -0.004(2)
C53 0.028(3) 0.031(2) 0.026(3) -0.003(2) -0.001(2) -0.003(2)
C54 0.026(3) 0.035(3) 0.021(2) -0.001(2) 0.0046(19) -0.0010(19)
C55 0.030(3) 0.032(2) 0.029(3) -0.001(2) 0.002(2) -0.004(2)
C56 0.037(3) 0.035(3) 0.035(3) 0.003(2) 0.004(2) -0.005(2)
C57 0.042(3) 0.045(3) 0.030(3) -0.001(2) 0.000(2) -0.009(2)
C1S 0.037(4) 0.040(3) 0.029(3) -0.005(3) -0.003(2) -0.002(2)
C2S 0.038(4) 0.060(4) 0.049(4) 0.003(3) 0.006(3) -0.015(3)
C3S 0.090(6) 0.062(4) 0.052(4) 0.002(4) -0.004(4) -0.006(4)
C4S 0.117(7) 0.080(5) 0.066(5) 0.007(5) -0.016(5) -0.029(4)
N1S 0.036(3) 0.045(3) 0.049(3) 0.000(2) 0.001(2) 0.001(2)
N2S 0.109(6) 0.086(5) 0.062(4) 0.022(4) -0.001(4) -0.008(4)

loop_
_atom_type_symbol
_atom_type_description
_atom_type_scat_dispersion_real
_atom_type_scat_dispersion_imag
_atom_type_scat_source
C C 0.0181 0.0091 'International Tables Vol C Tables 4.2.6.8 and 6.1.1.4'
H H 0.0000 0.0000 'International Tables Vol C Tables 4.2.6.8 and 6.1.1.4'
N N 0.0311 0.0180 'International Tables Vol C Tables 4.2.6.8 and 6.1.1.4'
O O 0.0492 0.0322 'International Tables Vol C Tables 4.2.6.8 and 6.1.1.4'

loop_
_geom_angle_atom_site_label_1
_geom_angle_atom_site_label_2
_geom_angle_atom_site_label_3
_geom_angle
C54 N1 C4 119.1(4)
C54 N1 C1 127.7(4)
C4 N1 C1 112.2(4)
C5 N2 C9 126.8(4)
C5 N2 C6 120.2(4)
C9 N2 C6 111.3(4)
C10 N3 C11 120.1(4)
C10 N3 H3 120.0
C11 N3 H3 120.0
C12 N4 C20 120.6(4)
C12 N4 H4N 119.7
C20 N4 H4N 119.7
C21 N5 C29 122.5(4)
C21 N5 H5 118.7
C29 N5 H5 118.7
C30 N6 C35 122.7(4)
C30 N6 H6 118.7
C35 N6 H6 118.7
C36 N7 C41 122.3(4)
C36 N7 H7 118.8
C41 N7 H7 118.8
C42 N8 C47 121.9(4)
C42 N8 H8 119.0
C47 N8 H8 119.0
C48 N9 C53 124.0(4)
C48 N9 H9N 118.0
C53 N9 H9N 118.0
N1 C1 C2 103.5(4)
N1 C1 H1A 111.1
C2 C1 H1A 111.1
N1 C1 H1B 111.1
C2 C1 H1B 111.1
H1A C1 H1B 109.0
C3 C2 C1 102.8(4)
C3 C2 H2A 111.2
C1 C2 H2A 111.2
C3 C2 H2B 111.2
C1 C2 H2B 111.2
H2A C2 H2B 109.1
C2 C3 C4 103.1(4)
C2 C3 H3A 111.2
C4 C3 H3A 111.2
C2 C3 H3B 111.2
C4 C3 H3B 111.2
H3A C3 H3B 109.1
N1 C4 C5 112.1(4)
N1 C4 C3 101.8(4)
C5 C4 C3 110.2(4)
N1 C4 H4 110.8
C5 C4 H4 110.8
C3 C4 H4 110.8
O1 C5 N2 122.2(5)
O1 C5 C4 122.6(5)
N2 C5 C4 115.1(4)
N2 C6 C7 104.2(4)
N2 C6 H6A 110.9
C7 C6 H6A 110.9
N2 C6 H6B 110.9
C7 C6 H6B 110.9
H6A C6 H6B 108.9
C6 C7 C8 103.8(4)
C6 C7 H7A 111.0
C8 C7 H7A 111.0
C6 C7 H7B 111.0
C8 C7 H7B 111.0
H7A C7 H7B 109.0
C7 C8 C9 102.5(4)
C7 C8 H8A 111.3
C9 C8 H8A 111.3
C7 C8 H8B 111.3
C9 C8 H8B 111.3
H8A C8 H8B 109.2
N2 C9 C10 114.3(4)
N2 C9 C8 102.7(4)
C10 C9 C8 110.7(4)
N2 C9 H9 109.6
C10 C9 H9 109.6
C8 C9 H9 109.6
O2 C10 N3 123.5(5)
O2 C10 C9 118.5(4)
N3 C10 C9 117.9(4)
N3 C11 C12 115.7(4)
N3 C11 C13 110.4(4)
C12 C11 C13 108.1(4)
N3 C11 H11 107.4
C12 C11 H11 107.4
C13 C11 H11 107.4
O3 C12 N4 123.8(4)
O3 C12 C11 118.5(4)
N4 C12 C11 117.7(4)
C14 C13 C11 112.6(4)
C14 C13 H13A 109.1
C11 C13 H13A 109.1
C14 C13 H13B 109.1
C11 C13 H13B 109.1
H13A C13 H13B 107.8
C19 C14 C15 119.3(4)
C19 C14 C13 120.5(5)
C15 C14 C13 120.1(4)
C14 C15 C16 120.3(5)
C14 C15 H15 119.8
C16 C15 H15 119.8
C17 C16 C15 119.8(5)
C17 C16 H16 120.1
C15 C16 H16 120.1
C16 C17 C18 120.1(5)
C16 C17 H17 119.9
C18 C17 H17 119.9
C17 C18 C19 120.1(6)
C17 C18 H18 119.9
C19 C18 H18 119.9
C14 C19 C18 120.2(5)
C14 C19 H19 119.9
C18 C19 H19 119.9
N4 C20 C22 111.9(4)
N4 C20 C21 108.9(3)
C22 C20 C21 113.6(4)
N4 C20 H20 107.4
C22 C20 H20 107.4
C21 C20 H20 107.4
O4 C21 N5 122.3(4)
O4 C21 C20 123.4(4)
N5 C21 C20 114.3(4)
C23 C22 C20 109.5(4)
C23 C22 H22A 109.8
C20 C22 H22A 109.8
C23 C22 H22B 109.8
C20 C22 H22B 109.8
H22A C22 H22B 108.2
C24 C23 C28 118.3(5)
C24 C23 C22 121.0(5)
C28 C23 C22 120.4(5)
C23 C24 C25 120.7(5)
C23 C24 H24 119.7
C25 C24 H24 119.7
C26 C25 C24 120.3(5)
C26 C25 H25 119.9
C24 C25 H25 119.9
C25 C26 C27 120.5(5)
C25 C26 H26 119.8
C27 C26 H26 119.8
C26 C27 C28 119.5(6)
C26 C27 H27 120.3
C28 C27 H27 120.3
C23 C28 C27 120.8(5)
C23 C28 H28 119.6
C27 C28 H28 119.6
N5 C29 C31 110.2(4)
N5 C29 C30 112.5(4)
C31 C29 C30 111.3(4)
N5 C29 H29 107.5
C31 C29 H29 107.5
C30 C29 H29 107.5
O5 C30 N6 122.7(4)
O5 C30 C29 120.2(4)
N6 C30 C29 117.1(4)
C29 C31 C32 114.9(4)
C29 C31 H31A 108.5
C32 C31 H31A 108.5
C29 C31 H31B 108.5
C32 C31 H31B 108.5
H31A C31 H31B 107.5
C33 C32 C34 111.7(4)
C33 C32 C31 111.8(4)
C34 C32 C31 109.4(4)
C33 C32 H32 108.0
C34 C32 H32 108.0
C31 C32 H32 108.0
C32 C33 H33A 109.5
C32 C33 H33B 109.5
H33A C33 H33B 109.5
C32 C33 H33C 109.5
H33A C33 H33C 109.5
H33B C33 H33C 109.5
C32 C34 H34A 109.5
C32 C34 H34B 109.5
H34A C34 H34B 109.5
C32 C34 H34C 109.5
H34A C34 H34C 109.5
H34B C34 H34C 109.5
N6 C35 C36 112.5(4)
N6 C35 C37 108.7(4)
C36 C35 C37 112.6(4)
N6 C35 H35 107.6
C36 C35 H35 107.6
C37 C35 H35 107.6
O6 C36 N7 123.4(5)
O6 C36 C35 119.5(4)
N7 C36 C35 117.1(4)
C38 C37 C35 113.0(4)
C38 C37 C40 110.3(4)
C35 C37 C40 113.5(4)
C38 C37 H37 106.5
C35 C37 H37 106.5
C40 C37 H37 106.5
C39 C38 C37 113.7(4)
C39 C38 H38A 108.8
C37 C38 H38A 108.8
C39 C38 H38B 108.8
C37 C38 H38B 108.8
H38A C38 H38B 107.7
C38 C39 H39A 109.5
C38 C39 H39B 109.5
H39A C39 H39B 109.5
C38 C39 H39C 109.5
H39A C39 H39C 109.5
H39B C39 H39C 109.5
C37 C40 H40A 109.5
C37 C40 H40B 109.5
H40A C40 H40B 109.5
C37 C40 H40C 109.5
H40A C40 H40C 109.5
H40B C40 H40C 109.5
N7 C41 C43 113.2(4)
N7 C41 C42 111.9(4)
C43 C41 C42 111.4(4)
N7 C41 H41 106.6
C43 C41 H41 106.6
C42 C41 H41 106.6
O7 C42 N8 122.1(4)
O7 C42 C41 121.3(4)
N8 C42 C41 116.6(4)
C44 C43 C41 112.2(4)
C44 C43 C46 111.8(4)
C41 C43 C46 109.2(4)
C44 C43 H43 107.8
C41 C43 H43 107.8
C46 C43 H43 107.8
C45 C44 C43 114.3(5)
C45 C44 H44A 108.7
C43 C44 H44A 108.7
C45 C44 H44B 108.7
C43 C44 H44B 108.7
H44A C44 H44B 107.6
C44 C45 H45A 109.5
C44 C45 H45B 109.5
H45A C45 H45B 109.5
C44 C45 H45C 109.5
H45A C45 H45C 109.5
H45B C45 H45C 109.5
C43 C46 H46A 109.5
C43 C46 H46B 109.5
H46A C46 H46B 109.5
C43 C46 H46C 109.5
H46A C46 H46C 109.5
H46B C46 H46C 109.5
N8 C47 C49 113.5(4)
N8 C47 C48 111.4(4)
C49 C47 C48 112.0(4)
N8 C47 H47 106.5
C49 C47 H47 106.5
C48 C47 H47 106.5
O8 C48 N9 124.4(4)
O8 C48 C47 122.0(4)
N9 C48 C47 113.4(4)
C50 C49 C47 114.9(4)
C50 C49 H49A 108.5
C47 C49 H49A 108.5
C50 C49 H49B 108.5
C47 C49 H49B 108.5
H49A C49 H49B 107.5
C51 C50 C49 113.2(4)
C51 C50 C52 110.2(4)
C49 C50 C52 109.4(4)
C51 C50 H50 107.9
C49 C50 H50 107.9
C52 C50 H50 107.9
C50 C51 H51A 109.5
C50 C51 H51B 109.5
H51A C51 H51B 109.5
C50 C51 H51C 109.5
H51A C51 H51C 109.5
H51B C51 H51C 109.5
C50 C52 H52A 109.5
C50 C52 H52B 109.5
H52A C52 H52B 109.5
C50 C52 H52C 109.5
H52A C52 H52C 109.5
H52B C52 H52C 109.5
N9 C53 C55 110.8(4)
N9 C53 C54 104.7(4)
C55 C53 C54 113.7(4)
N9 C53 H53 109.2
C55 C53 H53 109.2
C54 C53 H53 109.2
O9 C54 N1 122.4(5)
O9 C54 C53 120.5(4)
N1 C54 C53 116.9(4)
C57 C55 C56 110.5(4)
C57 C55 C53 112.6(4)
C56 C55 C53 108.9(4)
C57 C55 H55 108.2
C56 C55 H55 108.2
C53 C55 H55 108.2
C55 C56 H56A 109.5
C55 C56 H56B 109.5
H56A C56 H56B 109.5
C55 C56 H56C 109.5
H56A C56 H56C 109.5
H56B C56 H56C 109.5
C55 C57 H57A 109.5
C55 C57 H57B 109.5
H57A C57 H57B 109.5
C55 C57 H57C 109.5
H57A C57 H57C 109.5
H57B C57 H57C 109.5
N1S C1S C2S 179.8(8)
C1S C2S H2S1 109.5
C1S C2S H2S2 109.5
H2S1 C2S H2S2 109.5
C1S C2S H2S3 109.5
H2S1 C2S H2S3 109.5
H2S2 C2S H2S3 109.5
N2S C3S C4S 178.5(10)
C3S C4S H4S1 109.5
C3S C4S H4S2 109.5
H4S1 C4S H4S2 109.5
C3S C4S H4S3 109.5
H4S1 C4S H4S3 109.5
H4S2 C4S H4S3 109.5

loop_
_geom_bond_atom_site_label_1
_geom_bond_atom_site_label_2
_geom_bond_distance
O1 C5 1.221(6)
O2 C10 1.233(6)
O3 C12 1.226(6)
O4 C21 1.232(5)
O5 C30 1.240(5)
O6 C36 1.226(6)
O7 C42 1.223(6)
O8 C48 1.220(6)
O9 C54 1.229(6)
N1 C54 1.340(6)
N1 C4 1.462(6)
N1 C1 1.470(7)
N2 C5 1.355(6)
N2 C9 1.472(6)
N2 C6 1.484(6)
N3 C10 1.347(6)
N3 C11 1.449(6)
N3 H3 0.8800
N4 C12 1.345(6)
N4 C20 1.457(6)
N4 H4N 0.8800
N5 C21 1.336(6)
N5 C29 1.458(6)
N5 H5 0.8800
N6 C30 1.332(6)
N6 C35 1.462(6)
N6 H6 0.8800
N7 C36 1.348(6)
N7 C41 1.448(6)
N7 H7 0.8800
N8 C42 1.346(6)
N8 C47 1.460(6)
N8 H8 0.8800
N9 C48 1.351(6)
N9 C53 1.456(6)
N9 H9N 0.8800
C1 C2 1.515(7)
C1 H1A 0.9900
C1 H1B 0.9900
C2 C3 1.514(8)
C2 H2A 0.9900
C2 H2B 0.9900
C3 C4 1.541(7)
C3 H3A 0.9900
C3 H3B 0.9900
C4 C5 1.527(7)
C4 H4 1.0000
C6 C7 1.512(8)
C6 H6A 0.9900
C6 H6B 0.9900
C7 C8 1.533(7)
C7 H7A 0.9900
C7 H7B 0.9900
C8 C9 1.538(7)
C8 H8A 0.9900
C8 H8B 0.9900
C9 C10 1.519(7)
C9 H9 1.0000
C11 C12 1.526(7)
C11 C13 1.542(7)
C11 H11 1.0000
C13 C14 1.519(6)
C13 H13A 0.9900
C13 H13B 0.9900
C14 C19 1.378(7)
C14 C15 1.386(7)
C15 C16 1.396(7)
C15 H15 0.9500
C16 C17 1.370(9)
C16 H16 0.9500
C17 C18 1.380(9)
C17 H17 0.9500
C18 C19 1.391(7)
C18 H18 0.9500
C19 H19 0.9500
C20 C22 1.528(6)
C20 C21 1.528(6)
C20 H20 1.0000
C22 C23 1.513(7)
C22 H22A 0.9900
C22 H22B 0.9900
C23 C24 1.380(7)
C23 C28 1.387(8)
C24 C25 1.397(8)
C24 H24 0.9500
C25 C26 1.361(9)
C25 H25 0.9500
C26 C27 1.369(9)
C26 H26 0.9500
C27 C28 1.402(8)
C27 H27 0.9500
C28 H28 0.9500
C29 C31 1.514(7)
C29 C30 1.518(6)
C29 H29 1.0000
C31 C32 1.542(6)
C31 H31A 0.9900
C31 H31B 0.9900
C32 C33 1.503(8)
C32 C34 1.525(7)
C32 H32 1.0000
C33 H33A 0.9800
C33 H33B 0.9800
C33 H33C 0.9800
C34 H34A 0.9800
C34 H34B 0.9800
C34 H34C 0.9800
C35 C36 1.522(7)
C35 C37 1.530(6)
C35 H35 1.0000
C37 C38 1.523(7)
C37 C40 1.533(7)
C37 H37 1.0000
C38 C39 1.520(8)
C38 H38A 0.9900
C38 H38B 0.9900
C39 H39A 0.9800
C39 H39B 0.9800
C39 H39C 0.9800
C40 H40A 0.9800
C40 H40B 0.9800
C40 H40C 0.9800
C41 C43 1.533(7)
C41 C42 1.536(7)
C41 H41 1.0000
C43 C44 1.531(8)
C43 C46 1.535(7)
C43 H43 1.0000
C44 C45 1.506(7)
C44 H44A 0.9900
C44 H44B 0.9900
C45 H45A 0.9800
C45 H45B 0.9800
C45 H45C 0.9800
C46 H46A 0.9800
C46 H46B 0.9800
C46 H46C 0.9800
C47 C49 1.529(7)
C47 C48 1.552(7)
C47 H47 1.0000
C49 C50 1.520(7)
C49 H49A 0.9900
C49 H49B 0.9900
C50 C51 1.520(8)
C50 C52 1.528(7)
C50 H50 1.0000
C51 H51A 0.9800
C51 H51B 0.9800
C51 H51C 0.9800
C52 H52A 0.9800
C52 H52B 0.9800
C52 H52C 0.9800
C53 C55 1.538(7)
C53 C54 1.541(7)
C53 H53 1.0000
C55 C57 1.515(7)
C55 C56 1.526(7)
C55 H55 1.0000
C56 H56A 0.9800
C56 H56B 0.9800
C56 H56C 0.9800
C57 H57A 0.9800
C57 H57B 0.9800
C57 H57C 0.9800
C1S N1S 1.128(7)
C1S C2S 1.445(9)
C2S H2S1 0.9800
C2S H2S2 0.9800
C2S H2S3 0.9800
C3S N2S 1.164(10)
C3S C4S 1.458(11)
C4S H4S1 0.9800
C4S H4S2 0.9800
C4S H4S3 0.9800

loop_
_geom_hbond_atom_site_label_D
_geom_hbond_atom_site_label_H
_geom_hbond_atom_site_label_A
_geom_hbond_site_symmetry_A
_geom_hbond_distance_DH
_geom_hbond_distance_HA
_geom_hbond_distance_DA
_geom_hbond_angle_DHA
N4 H4N O9 . 0.88 2.08 2.834(5) 144
N7 H7 O4 . 0.88 2.30 3.112(5) 153
N8 H8 O5 . 0.88 2.12 2.985(5) 168
N9 H9N O4 . 0.88 2.23 3.058(5) 157
N3 H3 N1S . 0.88 2.31 3.136(7) 157
C13 H13A N1S . 0.99 2.67 3.451(7) 136
N5 H5 O8 1_455 0.88 2.60 3.103(5) 117
N6 H6 O8 1_455 0.88 2.42 3.153(5) 141
C1 H1A O3 1_655 0.99 2.48 3.378(7) 150
C31 H31B O8 1_455 0.99 2.63 3.435(6) 139
C37 H37 O7 1_455 1.00 2.17 3.041(6) 145
C53 H53 O3 1_655 1.00 2.35 3.187(6) 140
C2S H2S1 O6 2_664 0.98 2.37 3.268(7) 152
C4S H4S1 O5 . 0.98 2.55 3.463(9) 155
C4S H4S2 O6 . 0.98 2.62 3.246(9) 122

loop_
_geom_torsion_atom_site_label_1
_geom_torsion_atom_site_label_2
_geom_torsion_atom_site_label_3
_geom_torsion_atom_site_label_4
_geom_torsion
C54 N1 C1 C2 -178.5(5)
C4 N1 C1 C2 -10.0(5)
N1 C1 C2 C3 31.4(5)
C1 C2 C3 C4 -41.0(5)
C54 N1 C4 C5 -87.7(5)
C1 N1 C4 C5 102.7(5)
C54 N1 C4 C3 154.5(4)
C1 N1 C4 C3 -15.1(5)
C2 C3 C4 N1 34.2(5)
C2 C3 C4 C5 -84.9(5)
C9 N2 C5 O1 -172.3(4)
C6 N2 C5 O1 -8.4(7)
C9 N2 C5 C4 4.1(6)
C6 N2 C5 C4 168.0(4)
N1 C4 C5 O1 -25.4(6)
C3 C4 C5 O1 87.3(5)
N1 C4 C5 N2 158.3(4)
C3 C4 C5 N2 -89.1(5)
C5 N2 C6 C7 -172.2(4)
C9 N2 C6 C7 -6.0(5)
N2 C6 C7 C8 28.2(5)
C6 C7 C8 C9 -39.5(5)
C5 N2 C9 C10 -93.4(5)
C6 N2 C9 C10 101.5(5)
C5 N2 C9 C8 146.6(5)
C6 N2 C9 C8 -18.5(5)
C7 C8 C9 N2 35.1(5)
C7 C8 C9 C10 -87.4(5)
C11 N3 C10 O2 9.1(7)
C11 N3 C10 C9 -167.9(4)
N2 C9 C10 O2 176.2(4)
C8 C9 C10 O2 -68.5(6)
N2 C9 C10 N3 -6.7(6)
C8 C9 C10 N3 108.7(5)
C10 N3 C11 C12 -98.5(5)
C10 N3 C11 C13 138.4(4)
C20 N4 C12 O3 1.7(7)
C20 N4 C12 C11 -175.6(4)
N3 C11 C12 O3 163.1(4)
C13 C11 C12 O3 -72.6(5)
N3 C11 C12 N4 -19.5(6)
C13 C11 C12 N4 104.8(5)
N3 C11 C13 C14 -62.6(5)
C12 C11 C13 C14 170.0(4)
C11 C13 C14 C19 -64.5(6)
C11 C13 C14 C15 116.0(5)
C19 C14 C15 C16 -0.7(7)
C13 C14 C15 C16 178.9(4)
C14 C15 C16 C17 1.0(7)
C15 C16 C17 C18 -1.9(8)
C16 C17 C18 C19 2.6(8)
C15 C14 C19 C18 1.3(7)
C13 C14 C19 C18 -178.2(4)
C17 C18 C19 C14 -2.3(8)
C12 N4 C20 C22 112.4(5)
C12 N4 C20 C21 -121.3(4)
C29 N5 C21 O4 7.2(7)
C29 N5 C21 C20 -173.8(4)
N4 C20 C21 O4 -122.1(5)
C22 C20 C21 O4 3.3(6)
N4 C20 C21 N5 58.9(5)
C22 C20 C21 N5 -175.8(4)
N4 C20 C22 C23 -60.5(5)
C21 C20 C22 C23 175.7(4)
C20 C22 C23 C24 96.4(5)
C20 C22 C23 C28 -77.0(5)
C28 C23 C24 C25 0.0(7)
C22 C23 C24 C25 -173.6(4)
C23 C24 C25 C26 0.9(8)
C24 C25 C26 C27 -2.0(8)
C25 C26 C27 C28 2.1(8)
C24 C23 C28 C27 0.1(7)
C22 C23 C28 C27 173.7(5)
C26 C27 C28 C23 -1.1(7)
C21 N5 C29 C31 170.1(4)
C21 N5 C29 C30 -65.0(5)
C35 N6 C30 O5 -2.3(7)
C35 N6 C30 C29 176.0(4)
N5 C29 C30 O5 151.1(4)
C31 C29 C30 O5 -84.7(5)
N5 C29 C30 N6 -27.2(6)
C31 C29 C30 N6 96.9(5)
N5 C29 C31 C32 -58.5(5)
C30 C29 C31 C32 176.0(4)
C29 C31 C32 C33 -51.3(6)
C29 C31 C32 C34 -175.5(4)
C30 N6 C35 C36 -51.3(5)
C30 N6 C35 C37 -176.7(4)
C41 N7 C36 O6 -2.6(7)
C41 N7 C36 C35 179.2(4)
N6 C35 C36 O6 148.2(4)
C37 C35 C36 O6 -88.5(5)
N6 C35 C36 N7 -33.5(5)
C37 C35 C36 N7 89.7(5)
N6 C35 C37 C38 -173.1(4)
C36 C35 C37 C38 61.5(5)
N6 C35 C37 C40 60.4(5)
C36 C35 C37 C40 -65.0(5)
C35 C37 C38 C39 59.7(6)
C40 C37 C38 C39 -172.1(5)
C36 N7 C41 C43 112.4(5)
C36 N7 C41 C42 -120.7(4)
C47 N8 C42 O7 -4.2(7)
C47 N8 C42 C41 174.3(4)
N7 C41 C42 O7 -154.2(4)
C43 C41 C42 O7 -26.3(6)
N7 C41 C42 N8 27.3(6)
C43 C41 C42 N8 155.2(4)
N7 C41 C43 C44 56.3(6)
C42 C41 C43 C44 -70.9(5)
N7 C41 C43 C46 -68.2(5)
C42 C41 C43 C46 164.6(4)
C41 C43 C44 C45 164.7(5)
C46 C43 C44 C45 -72.2(6)
C42 N8 C47 C49 -73.9(5)
C42 N8 C47 C48 53.6(5)
C53 N9 C48 O8 0.1(7)
C53 N9 C48 C47 174.9(4)
N8 C47 C48 O8 -137.5(5)
C49 C47 C48 O8 -9.2(6)
N8 C47 C48 N9 47.5(5)
C49 C47 C48 N9 175.8(4)
N8 C47 C49 C50 -48.7(5)
C48 C47 C49 C50 -175.9(4)
C47 C49 C50 C51 -55.5(6)
C47 C49 C50 C52 -178.9(4)
C48 N9 C53 C55 113.3(5)
C48 N9 C53 C54 -123.7(5)
C4 N1 C54 O9 6.4(7)
C1 N1 C54 O9 174.2(5)
C4 N1 C54 C53 -169.4(4)
C1 N1 C54 C53 -1.6(7)
N9 C53 C54 O9 -88.4(5)
C55 C53 C54 O9 32.6(6)
N9 C53 C54 N1 87.5(5)
C55 C53 C54 N1 -151.5(4)
N9 C53 C55 C57 169.1(4)
C54 C53 C55 C57 51.6(6)
N9 C53 C55 C56 -67.9(5)
C54 C53 C55 C56 174.5(4)

_cod_database_fobs_code 1544527
